data_3000616
loop_
_publ_author_name
'Pach, Elzbieta'
'Kierkowicz, Magdalena'
'Kurttepeli, Mert'
'Frontera, Carlos'
'Borghesi, Costanza'
'Giorgi, Giacomo'
'Rurali, Riccardo'
'Bals, Sara'
'vanTendeloo, Gustaaf'
'Tobias-Rossell, Gerard'
'Ballesteros, Belen'

_publ_section_title
;
 Narrow Diameter Tubular 1D van der Waals Heterostructures
;
_journal_name_full 'To be published in Small'
_chemical_formula_sum 'Cl3 Lu'
_space_group_name_Hall '-C 2y'
_space_group_name_H-M_alt 'C 1 2/m 1'
_cell_angle_alpha 90.0000
_cell_angle_beta 110.4537(15)
_cell_angle_gamma 90.0000
_cell_length_a 6.70039(10)
_cell_length_b 11.60709(16)
_cell_length_c 6.39619(11)
_cell_volume 466.083(13)
_diffrn_radiation_type 'X-rays MSPD beamline ALBA synchrotron'
_diffrn_radiation_wavelength 0.62000
_refine_ls_R_I_factor 7.1031
_cod_database_code 3000616
_cod_hold_until_date 2025-10-02
_cod_depositor_requested_release_date 2025-10-02

loop_
_atom_site_label
_atom_site_fract_x
_atom_site_fract_y
_atom_site_fract_z
? ? ? ?
